data_7025190
loop_
_publ_author_name
'Zhang, Zuolun'
'Yao, Dandan'
'Zhao, Shanshan'
'Gao, Hongze'
'Fan, Yan'
'Su, Zhongmin'
'Zhang, Hongyu'
'Wang, Yue'

_publ_section_title
;
 Carbazolyl-contained phenol-pyridyl boron complexes: syntheses,
 structures, photoluminescent and electroluminescent properties
;
_journal_issue 21
_journal_name_full 'Dalton Transactions'
_journal_page_first 5123
_journal_paper_doi 10.1039/b925608c
_journal_volume 39
_journal_year 2010
_chemical_formula_sum 'C38 H28 B Cl3 N2 O2'
_chemical_formula_weight 661.78
_chemical_name_systematic
;
?
;
_space_group_IT_number 14
_symmetry_cell_setting monoclinic
_symmetry_space_group_name_Hall '-P 2ybc'
_symmetry_space_group_name_H-M 'P 1 21/c 1'
_atom_sites_solution_hydrogens geom
_atom_sites_solution_primary direct
_atom_sites_solution_secondary difmap
_audit_creation_method SHELXL-97
_cell_angle_alpha 90.00
_cell_angle_beta 106.61(3)
_cell_angle_gamma 90.00
_cell_formula_units_Z 4
_cell_length_a 10.324(2)
_cell_length_b 29.638(6)
_cell_length_c 11.364(2)
_cell_measurement_reflns_used 18042
_cell_measurement_temperature 293(2)
_cell_measurement_theta_max 27.415
_cell_measurement_theta_min 3.13
_cell_volume 3332.1(12)
_computing_cell_refinement PROCESS-AUTO
_computing_data_collection PROCESS-AUTO
_computing_data_reduction PROCESS-AUTO
_computing_molecular_graphics 'SHELXL-97 (Sheldrick, 1997)'
_computing_publication_material 'SHELXL-97 (Sheldrick, 1997)'
_computing_structure_refinement 'SHELXL-97 (Sheldrick, 1997)'
_computing_structure_solution 'SHELXS-97 (Sheldrick, 1990)'
_diffrn_ambient_temperature 293(2)
_diffrn_detector_area_resol_mean none
_diffrn_measured_fraction_theta_full 0.981
_diffrn_measured_fraction_theta_max 0.981
_diffrn_measurement_device_type 'Omega scan'
_diffrn_measurement_method 10.0
_diffrn_radiation_monochromator graphite
_diffrn_radiation_source 'fine-focus sealed tube'
_diffrn_radiation_type MoK\a
_diffrn_radiation_wavelength 0.71073
_diffrn_reflns_av_R_equivalents 0.0489
_diffrn_reflns_av_sigmaI/netI 0.0364
_diffrn_reflns_limit_h_max 12
_diffrn_reflns_limit_h_min -12
_diffrn_reflns_limit_k_max 35
_diffrn_reflns_limit_k_min -35
_diffrn_reflns_limit_l_max 13
_diffrn_reflns_limit_l_min -13
_diffrn_reflns_number 25586
_diffrn_reflns_theta_full 25.00
_diffrn_reflns_theta_max 25.00
_diffrn_reflns_theta_min 3.13
_diffrn_standards_decay_% none
_diffrn_standards_interval_count none
_diffrn_standards_interval_time none
_diffrn_standards_number none
_exptl_absorpt_coefficient_mu 0.312
_exptl_absorpt_correction_T_max 0.9155
_exptl_absorpt_correction_T_min 0.8657
_exptl_absorpt_correction_type multi-scan
_exptl_absorpt_process_details
;
Higash,T(1995) Progrom for Absorption Correcttion.
Rigaku Corporation,Tokyo,Japan.
;
_exptl_crystal_colour colorless
_exptl_crystal_density_diffrn 1.319
_exptl_crystal_density_meas ?
_exptl_crystal_density_method 'not measured'
_exptl_crystal_description block
_exptl_crystal_F_000 1368
_exptl_crystal_size_max 0.48
_exptl_crystal_size_mid 0.31
_exptl_crystal_size_min 0.29
_refine_diff_density_max 0.528
_refine_diff_density_min -0.599
_refine_diff_density_rms 0.055
_refine_ls_extinction_method none
_refine_ls_goodness_of_fit_ref 0.939
_refine_ls_hydrogen_treatment riding
_refine_ls_matrix_type full
_refine_ls_number_parameters 417
_refine_ls_number_reflns 5764
_refine_ls_number_restraints 0
_refine_ls_restrained_S_all 0.939
_refine_ls_R_factor_all 0.1322
_refine_ls_R_factor_gt 0.0833
_refine_ls_shift/su_max 0.006
_refine_ls_shift/su_mean 0.000
_refine_ls_structure_factor_coef Fsqd
_refine_ls_weighting_details 'calc w=1/[\s^2^(Fo^2^)+(0.2300P)^2^+0.0000P] where P=(Fo^2^+2Fc^2^)/3'
_refine_ls_weighting_scheme calc
_refine_ls_wR_factor_gt 0.2607
_refine_ls_wR_factor_ref 0.3101
_reflns_number_gt 3137
_reflns_number_total 5764
_reflns_threshold_expression >2sigma(I)
_cod_data_source_file b925608c.txt
_cod_data_source_block 2
_cod_depositor_comments
;
The following automatic conversions were performed:

'_symmetry_cell_setting' value 'Monoclinic' changed to 'monoclinic'
according to /home/saulius/struct/CIF-dictionaries/cif_core.dic
dictionary named 'cif_core.dic' version 2.4.2 from 2011-04-26.

Automatic conversion script
Id: cif_fix_values 1891 2012-01-12 08:04:46Z andrius 

The following automatic conversions were performed:

'_exptl_crystal_density_meas' value 'none' was changed to '?' - the
value is perceived as not measured.

Automatic conversion script
Id: cif_fix_values 3008 2015-01-20 13:52:24Z robertas 
;
_cod_original_cell_volume 3332.3(12)
_cod_original_sg_symbol_H-M 'P2(1)/c '
_cod_database_code 7025190

loop_
_symmetry_equiv_pos_as_xyz
'x, y, z'
'-x, y+1/2, -z+1/2'
'-x, -y, -z'
'x, -y-1/2, z-1/2'

loop_
_atom_site_label
_atom_site_type_symbol
_atom_site_fract_x
_atom_site_fract_y
_atom_site_fract_z
_atom_site_U_iso_or_equiv
_atom_site_adp_type
_atom_site_occupancy
_atom_site_symmetry_multiplicity
_atom_site_calc_flag
_atom_site_refinement_flags
N1 N 0.6514(3) 0.17679(10) 0.6135(3) 0.0505(7) Uani 1 1 d .
O1 O 0.7620(3) 0.10758(9) 0.5682(2) 0.0618(7) Uani 1 1 d .
O2 O 0.8299(2) 0.17528(9) 0.5057(2) 0.0621(7) Uani 1 1 d .
C7 C 0.5809(3) 0.15249(13) 0.6756(3) 0.0548(9) Uani 1 1 d .
C11 C 0.6642(3) 0.22229(12) 0.6262(3) 0.0505(9) Uani 1 1 d .
C12 C 0.7436(3) 0.24611(13) 0.5573(3) 0.0550(9) Uani 1 1 d .
C17 C 0.8251(4) 0.22055(15) 0.5006(3) 0.0611(10) Uani 1 1 d .
C6 C 0.5813(4) 0.10315(13) 0.6609(4) 0.0589(10) Uani 1 1 d .
C18 C 0.5951(3) 0.14668(11) 0.3864(3) 0.0468(8) Uani 1 1 d .
C8 C 0.5183(4) 0.17426(15) 0.7513(4) 0.0667(11) Uani 1 1 d .
H8 H 0.4689 0.1580 0.7935 0.080 Uiso 1 1 calc R
N2 N 0.3066(3) 0.13252(11) 0.0379(3) 0.0641(9) Uani 1 1 d .
C21 C 0.4033(4) 0.13684(12) 0.1554(3) 0.0542(9) Uani 1 1 d .
C1 C 0.6763(4) 0.08247(14) 0.6106(4) 0.0619(10) Uani 1 1 d .
C10 C 0.6040(4) 0.24404(14) 0.7051(3) 0.0628(10) Uani 1 1 d .
H10 H 0.6150 0.2750 0.7175 0.075 Uiso 1 1 calc R
C5 C 0.4932(4) 0.07482(14) 0.7022(4) 0.0730(12) Uani 1 1 d .
H5 H 0.4287 0.0882 0.7337 0.088 Uiso 1 1 calc R
C35 C 0.2628(4) 0.16675(15) -0.0468(3) 0.0634(10) Uani 1 1 d .
C30 C 0.1707(4) 0.14928(19) -0.1536(4) 0.0744(13) Uani 1 1 d .
C23 C 0.6252(4) 0.12579(13) 0.2894(4) 0.0588(10) Uani 1 1 d .
H23 H 0.7121 0.1145 0.3011 0.071 Uiso 1 1 calc R
C19 C 0.4645(4) 0.16343(16) 0.3625(4) 0.0739(12) Uani 1 1 d .
H19 H 0.4400 0.1785 0.4246 0.089 Uiso 1 1 calc R
C22 C 0.5331(4) 0.12081(14) 0.1761(4) 0.0643(11) Uani 1 1 d .
H22 H 0.5584 0.1066 0.1131 0.077 Uiso 1 1 calc R
C29 C 0.1563(4) 0.10266(19) -0.1306(4) 0.0782(13) Uani 1 1 d .
B1 B 0.7111(4) 0.15075(14) 0.5164(4) 0.0509(10) Uani 1 1 d .
C24 C 0.2414(4) 0.09299(16) -0.0124(4) 0.0718(12) Uani 1 1 d .
C34 C 0.2928(4) 0.21218(18) -0.0347(4) 0.0780(13) Uani 1 1 d .
H34 H 0.3520 0.2236 0.0369 0.094 Uiso 1 1 calc R
C13 C 0.7453(5) 0.29250(16) 0.5495(4) 0.0722(12) Uani 1 1 d .
H13 H 0.6904 0.3089 0.5860 0.087 Uiso 1 1 calc R
C20 C 0.3696(4) 0.15846(17) 0.2493(4) 0.0768(13) Uani 1 1 d .
H20 H 0.2827 0.1698 0.2369 0.092 Uiso 1 1 calc R
C2 C 0.6843(5) 0.03584(16) 0.6085(5) 0.0841(14) Uani 1 1 d .
H2 H 0.7487 0.0219 0.5780 0.101 Uiso 1 1 calc R
C15 C 0.9055(5) 0.2896(2) 0.4372(5) 0.0967(18) Uani 1 1 d .
H15 H 0.9622 0.3038 0.3983 0.116 Uiso 1 1 calc R
C31 C 0.1155(5) 0.1783(3) -0.2509(4) 0.0989(19) Uani 1 1 d .
H31 H 0.0578 0.1672 -0.3237 0.119 Uiso 1 1 calc R
C16 C 0.9055(4) 0.24320(18) 0.4400(5) 0.0795(13) Uani 1 1 d .
H16 H 0.9591 0.2270 0.4016 0.095 Uiso 1 1 calc R
C4 C 0.4976(6) 0.02955(18) 0.6982(5) 0.0909(15) Uani 1 1 d .
C9 C 0.5296(5) 0.22034(15) 0.7639(4) 0.0700(11) Uani 1 1 d .
H9 H 0.4855 0.2353 0.8133 0.084 Uiso 1 1 calc R
C3 C 0.5963(6) 0.01005(17) 0.6519(5) 0.0928(16) Uani 1 1 d .
H3 H 0.6029 -0.0212 0.6502 0.111 Uiso 1 1 calc R
C14 C 0.8255(6) 0.31650(17) 0.4891(5) 0.0867(15) Uani 1 1 d .
C32 C 0.1464(6) 0.2234(3) -0.2393(5) 0.110(2) Uani 1 1 d .
H32 H 0.1089 0.2428 -0.3044 0.132 Uiso 1 1 calc R
C25 C 0.2480(6) 0.05066(17) 0.0399(6) 0.0984(17) Uani 1 1 d .
H25 H 0.3052 0.0448 0.1178 0.118 Uiso 1 1 calc R
C33 C 0.2323(5) 0.2404(2) -0.1322(6) 0.0991(17) Uani 1 1 d .
H33 H 0.2499 0.2712 -0.1253 0.119 Uiso 1 1 calc R
C28 C 0.0725(6) 0.0694(3) -0.1970(6) 0.112(2) Uani 1 1 d .
H28 H 0.0138 0.0753 -0.2743 0.135 Uiso 1 1 calc R
C37 C 0.8203(7) 0.36676(17) 0.4780(6) 0.114(2) Uani 1 1 d .
H37A H 0.7754 0.3790 0.5341 0.171 Uiso 1 1 calc R
H37B H 0.7716 0.3751 0.3956 0.171 Uiso 1 1 calc R
H37C H 0.9106 0.3785 0.4973 0.171 Uiso 1 1 calc R
C27 C 0.0793(8) 0.0277(3) -0.1449(8) 0.146(3) Uani 1 1 d .
H27 H 0.0236 0.0051 -0.1890 0.175 Uiso 1 1 calc R
C26 C 0.1652(9) 0.0169(3) -0.0289(8) 0.144(3) Uani 1 1 d .
H26 H 0.1674 -0.0122 0.0021 0.173 Uiso 1 1 calc R
C36 C 0.3998(7) -0.0006(2) 0.7403(8) 0.139(3) Uani 1 1 d .
H36A H 0.4220 0.0001 0.8283 0.208 Uiso 1 1 calc R
H36B H 0.4068 -0.0310 0.7133 0.208 Uiso 1 1 calc R
H36C H 0.3091 0.0102 0.7057 0.208 Uiso 1 1 calc R
Cl1 Cl 0.0103(3) 0.13005(15) 0.2843(2) 0.2348(18) Uani 1 1 d .
Cl2 Cl 0.2045(2) 0.11162(15) 0.5050(2) 0.2382(18) Uani 1 1 d .
Cl3 Cl -0.0134(4) 0.05096(10) 0.4120(5) 0.269(2) Uani 1 1 d .
C38 C 0.0391(6) 0.1056(2) 0.4238(6) 0.1075(19) Uani 1 1 d .
H38 H -0.0147 0.1220 0.4683 0.129 Uiso 1 1 calc R

loop_
_atom_site_aniso_label
_atom_site_aniso_U_11
_atom_site_aniso_U_22
_atom_site_aniso_U_33
_atom_site_aniso_U_23
_atom_site_aniso_U_13
_atom_site_aniso_U_12
N1 0.0404(15) 0.0691(19) 0.0341(15) -0.0003(13) -0.0020(12) 0.0060(13)
O1 0.0524(15) 0.0763(17) 0.0506(16) 0.0048(12) 0.0050(12) 0.0177(12)
O2 0.0379(13) 0.089(2) 0.0548(16) -0.0096(13) 0.0052(11) -0.0035(12)
C7 0.0449(19) 0.074(2) 0.0396(19) 0.0085(16) 0.0029(16) 0.0052(16)
C11 0.0448(18) 0.062(2) 0.0355(18) -0.0021(15) -0.0034(15) 0.0031(15)
C12 0.0472(19) 0.069(2) 0.0395(19) -0.0021(16) -0.0024(16) -0.0083(16)
C17 0.0415(19) 0.084(3) 0.049(2) -0.0029(19) -0.0009(16) -0.0102(18)
C6 0.051(2) 0.066(2) 0.050(2) 0.0072(17) -0.0019(17) 0.0058(17)
C18 0.0402(17) 0.059(2) 0.0369(18) 0.0018(14) 0.0033(14) 0.0015(14)
C8 0.066(2) 0.088(3) 0.048(2) 0.0074(19) 0.0204(19) 0.007(2)
N2 0.0568(18) 0.082(2) 0.0406(17) -0.0087(15) -0.0074(14) -0.0041(16)
C21 0.049(2) 0.063(2) 0.043(2) -0.0029(16) 0.0007(16) -0.0031(16)
C1 0.056(2) 0.072(3) 0.047(2) 0.0101(18) -0.0017(18) 0.0102(19)
C10 0.063(2) 0.073(2) 0.045(2) -0.0014(18) 0.0053(19) 0.0064(19)
C5 0.066(3) 0.073(3) 0.072(3) 0.016(2) 0.006(2) -0.001(2)
C35 0.045(2) 0.098(3) 0.040(2) -0.0011(19) 0.0010(16) 0.0005(19)
C30 0.045(2) 0.136(4) 0.038(2) -0.014(2) 0.0042(17) 0.009(2)
C23 0.0450(19) 0.075(2) 0.052(2) -0.0091(18) 0.0058(17) 0.0133(16)
C19 0.053(2) 0.119(3) 0.043(2) -0.018(2) 0.0019(17) 0.024(2)
C22 0.057(2) 0.088(3) 0.042(2) -0.0152(18) 0.0049(17) 0.0084(19)
C29 0.055(2) 0.121(4) 0.049(2) -0.029(2) 0.0009(19) -0.001(2)
B1 0.042(2) 0.071(3) 0.036(2) 0.0003(18) 0.0059(16) 0.0047(18)
C24 0.057(2) 0.090(3) 0.061(3) -0.026(2) 0.005(2) -0.011(2)
C34 0.055(2) 0.110(4) 0.059(3) 0.015(2) 0.001(2) -0.006(2)
C13 0.074(3) 0.085(3) 0.050(2) -0.005(2) 0.006(2) -0.012(2)
C20 0.045(2) 0.129(4) 0.046(2) -0.018(2) -0.0022(17) 0.020(2)
C2 0.094(3) 0.073(3) 0.073(3) 0.003(2) 0.004(3) 0.016(3)
C15 0.077(3) 0.130(5) 0.074(3) 0.011(3) 0.006(3) -0.047(3)
C31 0.061(3) 0.185(6) 0.041(3) 0.002(3) -0.002(2) 0.012(3)
C16 0.053(2) 0.107(4) 0.078(3) -0.004(3) 0.018(2) -0.023(2)
C4 0.088(3) 0.082(3) 0.091(4) 0.024(3) 0.006(3) -0.015(3)
C9 0.077(3) 0.081(3) 0.053(2) 0.000(2) 0.021(2) 0.017(2)
C3 0.101(4) 0.064(3) 0.092(4) 0.019(3) -0.006(3) -0.007(3)
C14 0.090(4) 0.087(3) 0.068(3) 0.001(2) 0.000(3) -0.030(3)
C32 0.074(3) 0.175(6) 0.070(4) 0.046(4) 0.003(3) 0.019(4)
C25 0.096(4) 0.082(3) 0.105(4) -0.023(3) 0.008(3) -0.013(3)
C33 0.062(3) 0.131(4) 0.093(4) 0.043(3) 0.004(3) 0.003(3)
C28 0.088(4) 0.142(6) 0.088(4) -0.051(4) -0.004(3) -0.011(4)
C37 0.141(5) 0.080(3) 0.102(4) 0.008(3) 0.003(4) -0.045(3)
C27 0.120(6) 0.169(8) 0.124(6) -0.076(6) -0.006(5) -0.035(5)
C26 0.149(7) 0.120(5) 0.161(8) -0.052(5) 0.041(6) -0.046(5)
C36 0.126(5) 0.113(5) 0.165(7) 0.041(4) 0.022(5) -0.038(4)
Cl1 0.1202(18) 0.472(6) 0.1026(17) 0.056(2) 0.0160(13) 0.011(2)
Cl2 0.0836(13) 0.499(6) 0.1106(18) -0.021(2) -0.0069(11) -0.002(2)
Cl3 0.278(4) 0.150(2) 0.450(7) -0.110(3) 0.217(4) -0.028(2)
C38 0.092(4) 0.138(5) 0.087(4) -0.025(3) 0.018(3) 0.027(3)

loop_
_atom_type_symbol
_atom_type_description
_atom_type_scat_dispersion_real
_atom_type_scat_dispersion_imag
_atom_type_scat_source
C C 0.0033 0.0016 'International Tables Vol C Tables 4.2.6.8 and 6.1.1.4'
H H 0.0000 0.0000 'International Tables Vol C Tables 4.2.6.8 and 6.1.1.4'
B B 0.0013 0.0007 'International Tables Vol C Tables 4.2.6.8 and 6.1.1.4'
N N 0.0061 0.0033 'International Tables Vol C Tables 4.2.6.8 and 6.1.1.4'
O O 0.0106 0.0060 'International Tables Vol C Tables 4.2.6.8 and 6.1.1.4'
Cl Cl 0.1484 0.1585 'International Tables Vol C Tables 4.2.6.8 and 6.1.1.4'

loop_
_geom_angle_atom_site_label_1
_geom_angle_atom_site_label_2
_geom_angle_atom_site_label_3
_geom_angle
C7 N1 C11 121.5(3)
C7 N1 B1 118.1(3)
C11 N1 B1 120.3(3)
C1 O1 B1 115.9(3)
C17 O2 B1 118.6(3)
N1 C7 C8 119.6(4)
N1 C7 C6 116.7(3)
C8 C7 C6 123.6(4)
N1 C11 C10 118.8(3)
N1 C11 C12 118.3(3)
C10 C11 C12 122.9(3)
C13 C12 C17 118.9(4)
C13 C12 C11 122.3(4)
C17 C12 C11 118.7(3)
O2 C17 C16 118.8(4)
O2 C17 C12 122.3(3)
C16 C17 C12 118.9(4)
C1 C6 C5 117.7(4)
C1 C6 C7 120.2(4)
C5 C6 C7 122.0(4)
C23 C18 C19 115.7(3)
C23 C18 B1 119.2(3)
C19 C18 B1 125.1(3)
C9 C8 C7 119.4(4)
C35 N2 C24 108.0(3)
C35 N2 C21 126.0(3)
C24 N2 C21 126.0(3)
C20 C21 C22 118.7(3)
C20 C21 N2 120.3(3)
C22 C21 N2 121.0(3)
O1 C1 C2 119.8(4)
O1 C1 C6 120.6(4)
C2 C1 C6 119.5(4)
C9 C10 C11 120.1(4)
C4 C5 C6 123.5(5)
C34 C35 N2 128.8(4)
C34 C35 C30 121.4(4)
N2 C35 C30 109.6(4)
C31 C30 C35 118.7(5)
C31 C30 C29 135.1(5)
C35 C30 C29 106.2(4)
C22 C23 C18 123.1(3)
C20 C19 C18 122.3(4)
C23 C22 C21 120.1(3)
C28 C29 C24 119.8(6)
C28 C29 C30 132.3(5)
C24 C29 C30 107.7(4)
O1 B1 O2 105.0(3)
O1 B1 N1 108.1(3)
O2 B1 N1 108.3(3)
O1 B1 C18 113.2(3)
O2 B1 C18 112.4(3)
N1 B1 C18 109.5(3)
C25 C24 N2 129.0(4)
C25 C24 C29 122.4(4)
N2 C24 C29 108.5(4)
C35 C34 C33 118.1(5)
C12 C13 C14 123.7(5)
C21 C20 C19 120.2(4)
C3 C2 C1 119.9(5)
C16 C15 C14 123.9(5)
C32 C31 C30 119.7(5)
C15 C16 C17 119.8(5)
C5 C4 C3 117.4(5)
C5 C4 C36 122.9(6)
C3 C4 C36 119.7(5)
C10 C9 C8 120.5(4)
C2 C3 C4 122.0(5)
C15 C14 C13 114.7(5)
C15 C14 C37 123.1(5)
C13 C14 C37 122.2(6)
C31 C32 C33 120.9(5)
C24 C25 C26 117.5(7)
C32 C33 C34 121.0(6)
C27 C28 C29 117.6(6)
C28 C27 C26 123.7(6)
C27 C26 C25 119.0(8)
Cl1 C38 Cl3 111.5(4)
Cl1 C38 Cl2 110.1(4)
Cl3 C38 Cl2 113.0(4)

loop_
_geom_bond_atom_site_label_1
_geom_bond_atom_site_label_2
_geom_bond_distance
N1 C7 1.356(5)
N1 C11 1.359(5)
N1 B1 1.607(5)
O1 C1 1.346(5)
O1 B1 1.443(5)
O2 C17 1.343(5)
O2 B1 1.460(5)
C7 C8 1.375(6)
C7 C6 1.472(5)
C11 C10 1.387(5)
C11 C12 1.466(5)
C12 C13 1.378(6)
C12 C17 1.417(6)
C17 C16 1.394(6)
C6 C1 1.409(6)
C6 C5 1.413(6)
C18 C23 1.375(5)
C18 C19 1.389(5)
C18 B1 1.619(5)
C8 C9 1.375(6)
N2 C35 1.382(5)
N2 C24 1.390(5)
N2 C21 1.426(5)
C21 C20 1.372(6)
C21 C22 1.378(5)
C1 C2 1.385(6)
C10 C9 1.350(6)
C5 C4 1.343(7)
C35 C34 1.380(6)
C35 C30 1.410(5)
C30 C31 1.388(7)
C30 C29 1.422(7)
C23 C22 1.373(5)
C19 C20 1.384(5)
C29 C28 1.384(7)
C29 C24 1.408(6)
C24 C25 1.382(7)
C34 C33 1.386(7)
C13 C14 1.409(7)
C2 C3 1.381(8)
C15 C16 1.375(7)
C15 C14 1.395(8)
C31 C32 1.371(9)
C4 C3 1.399(8)
C4 C36 1.523(8)
C14 C37 1.495(7)
C32 C33 1.380(8)
C25 C26 1.400(8)
C28 C27 1.365(11)
C27 C26 1.400(12)
Cl1 C38 1.691(7)
Cl2 C38 1.702(6)
Cl3 C38 1.701(7)

loop_
_geom_hbond_atom_site_label_D
_geom_hbond_atom_site_label_H
_geom_hbond_atom_site_label_A
_geom_hbond_distance_DH
_geom_hbond_distance_HA
_geom_hbond_distance_DA
_geom_hbond_angle_DHA
_geom_hbond_site_symmetry_A
C31 H31 O2 0.93 2.60 3.420(5) 147.6 1_454
C38 H38 O2 0.98 2.37 3.308(6) 159.0 1_455
